data_7058159
loop_
_publ_author_name
'Chen, Jing-Lin'
'Zeng, Xue-Hua'
'Ganesan, Paramaguru'
'He, Li-Hua'
'Liao, Jin-Sheng'
'Liu, Sui-Jun'
'Wen, He-Rui'
'Zhao, Feng'
'Chi, Yun'

_publ_section_title
;
 Heterobimetallic copper(i) complexes bearing both
 1,1&#x2032;-bis(diphenylphosphino)ferrocene and functionalized
 3-(2&#x2032;-pyridyl)-1,2,4-triazole
;
_journal_issue 10
_journal_name_full 'New Journal of Chemistry'
_journal_page_first 4261
_journal_paper_doi 10.1039/C8NJ05924A
_journal_volume 43
_journal_year 2019
_chemical_formula_moiety 'C43 H34 Cu F3 Fe N4 P2'
_chemical_formula_sum 'C43 H34 Cu F3 Fe N4 P2'
_chemical_formula_weight 845.07
_space_group_crystal_system triclinic
_space_group_IT_number 2
_space_group_name_Hall '-P 1'
_space_group_name_H-M_alt 'P -1'
_symmetry_space_group_name_Hall '-P 1'
_symmetry_space_group_name_H-M 'P -1'
_atom_sites_solution_hydrogens geom
_atom_sites_solution_primary direct
_audit_creation_date 2019-01-18
_audit_creation_method
;
Olex2 1.2
(compiled 2018.05.29 svn.r3508 for OlexSys, GUI svn.r5506)
;
_audit_update_record
;
2019-01-26 deposited with the CCDC.
2019-02-07 downloaded from the CCDC.
;
_cell_angle_alpha 89.666(2)
_cell_angle_beta 72.705(2)
_cell_angle_gamma 70.890(2)
_cell_formula_units_Z 2
_cell_length_a 12.3724(10)
_cell_length_b 12.4276(11)
_cell_length_c 14.3099(12)
_cell_measurement_reflns_used 9434
_cell_measurement_temperature 293(2)
_cell_measurement_theta_max 27.547
_cell_measurement_theta_min 2.930
_cell_volume 1974.8(3)
_computing_cell_refinement 'SAINT v8.34A (Bruker, 2013)'
_computing_data_collection 'Bruker SMART'
_computing_data_reduction 'SAINT v8.34A (Bruker, 2013)'
_computing_molecular_graphics 'Olex2 (Dolomanov et al., 2009)'
_computing_publication_material 'Olex2 (Dolomanov et al., 2009)'
_computing_structure_refinement 'XL (Sheldrick, 2008)'
_computing_structure_solution 'ShelXS-1997 (Sheldrick, 2008)'
_diffrn_ambient_temperature 293(2)
_diffrn_measured_fraction_theta_full 0.997
_diffrn_measured_fraction_theta_max 0.997
_diffrn_measurement_device_type 'D8 QUEST'
_diffrn_measurement_method 'phi and omega scans'
_diffrn_radiation_monochromator graphite
_diffrn_radiation_type MoK\a
_diffrn_radiation_wavelength 0.71073
_diffrn_reflns_av_R_equivalents 0.0274
_diffrn_reflns_av_unetI/netI 0.0274
_diffrn_reflns_Laue_measured_fraction_full 0.997
_diffrn_reflns_Laue_measured_fraction_max 0.997
_diffrn_reflns_limit_h_max 15
_diffrn_reflns_limit_h_min -15
_diffrn_reflns_limit_k_max 15
_diffrn_reflns_limit_k_min -15
_diffrn_reflns_limit_l_max 17
_diffrn_reflns_limit_l_min -17
_diffrn_reflns_number 35033
_diffrn_reflns_point_group_measured_fraction_full 0.997
_diffrn_reflns_point_group_measured_fraction_max 0.997
_diffrn_reflns_theta_full 25.242
_diffrn_reflns_theta_max 26.000
_diffrn_reflns_theta_min 2.930
_exptl_absorpt_coefficient_mu 1.037
_exptl_absorpt_correction_T_max 0.8111
_exptl_absorpt_correction_T_min 0.7810
_exptl_absorpt_correction_type multi-scan
_exptl_absorpt_process_details SADABS
_exptl_crystal_colour brown
_exptl_crystal_density_diffrn 1.421
_exptl_crystal_density_method 'not measured'
_exptl_crystal_description block
_exptl_crystal_F_000 864
_exptl_crystal_size_max 0.25
_exptl_crystal_size_mid 0.24
_exptl_crystal_size_min 0.21
_refine_diff_density_max 0.583
_refine_diff_density_min -0.350
_refine_diff_density_rms 0.069
_refine_ls_extinction_method none
_refine_ls_goodness_of_fit_ref 1.035
_refine_ls_hydrogen_treatment constr
_refine_ls_matrix_type full
_refine_ls_number_parameters 515
_refine_ls_number_reflns 7759
_refine_ls_number_restraints 41
_refine_ls_restrained_S_all 1.065
_refine_ls_R_factor_all 0.0671
_refine_ls_R_factor_gt 0.0446
_refine_ls_shift/su_max 0.001
_refine_ls_shift/su_mean 0.000
_refine_ls_structure_factor_coef Fsqd
_refine_ls_weighting_details 'w=1/[\s^2^(Fo^2^)+(0.0602P)^2^+2.0550P] where P=(Fo^2^+2Fc^2^)/3'
_refine_ls_weighting_scheme calc
_refine_ls_wR_factor_gt 0.1098
_refine_ls_wR_factor_ref 0.1280
_reflns_Friedel_coverage 0.000
_reflns_number_gt 5771
_reflns_number_total 7759
_reflns_threshold_expression 'I > 2\s(I)'
_cod_data_source_file c8nj05924a2.cif
_cod_data_source_block 4
_cod_depositor_comments 'Adding full bibliography for 7058154--7058160.cif.'
_cod_database_code 7058159
_shelx_shelxl_version_number 2014/7
_shelx_space_group_comment
;
The symmetry employed for this shelxl refinement is uniquely defined
by the following loop, which should always be used as a source of
symmetry information in preference to the above space-group names.
They are only intended as comments.
;
_shelx_estimated_absorpt_t_max 0.812
_shelx_estimated_absorpt_t_min 0.782
_olex2_refinement_description
;
1. Fixed Uiso
 At 1.2 times of:
  All C(H) groups
 At 1.5 times of:
  All C(H,H,H) groups
2. Restrained distances
 C9-F2 = C9-F2' = C9-F3 = C9-F3'
 1.33 with sigma of 0.01
3. Rigid bond restraints
 C41, C42
 with sigma for 1-2 distances of 0.004 and sigma for 1-3 distances of 0.002
4. Uiso/Uaniso restraints and constraints
Uanis(C23) \\sim Ueq, Uanis(C24) \\sim Ueq, Uanis(C25) \\sim Ueq, Uanis(C26)
\\sim Ueq, Uanis(C27) \\sim Ueq: with sigma of 0.008 and sigma for terminal
atoms of 0.016
Uanis(F3') \\sim Ueq: with sigma of 0.01 and sigma for terminal atoms of 0.02
5. Others
 Sof(F1')=Sof(F2')=Sof(F3')=1-FVAR(1)
 Sof(F1)=Sof(F2)=Sof(F3)=FVAR(1)
6.a Ternary CH refined with riding coordinates:
 C35(H35), C36(H36), C37(H37), C38(H38), C40(H40), C41(H41), C42(H42), C43(H43)
6.b Me refined with riding coordinates:
 C3(H3A,H3B,H3C)
6.c Aromatic/amide H refined with riding coordinates:
 C1(H1), C4(H4), C5(H5), C11(H11), C12(H12), C13(H13), C14(H14), C15(H15),
 C17(H17), C18(H18), C19(H19), C20(H20), C21(H21), C29(H29), C30(H30), C31(H31),
  C32(H32), C33(H33), C27(H27), C23(H23), C26(H26), C25(H25), C24(H24)
;
_olex2_submission_special_instructions 'No special instructions were received'

loop_
_space_group_symop_operation_xyz
'x, y, z'
'-x, -y, -z'

loop_
_atom_site_label
_atom_site_type_symbol
_atom_site_fract_x
_atom_site_fract_y
_atom_site_fract_z
_atom_site_U_iso_or_equiv
_atom_site_adp_type
_atom_site_occupancy
_atom_site_site_symmetry_order
_atom_site_calc_flag
_atom_site_refinement_flags_posn
_atom_site_refinement_flags_adp
_atom_site_refinement_flags_occupancy
_atom_site_disorder_assembly
_atom_site_disorder_group
Cu1 Cu 0.25790(3) 0.85068(3) 0.19113(3) 0.04254(13) Uani 1 1 d . . . . .
Fe1 Fe -0.09912(4) 1.05057(4) 0.27843(3) 0.04382(14) Uani 1 1 d . . . . .
P1 P 0.10828(7) 0.79157(7) 0.28039(5) 0.03976(19) Uani 1 1 d . . . . .
P2 P 0.18947(7) 1.03027(7) 0.15399(5) 0.03919(19) Uani 1 1 d . . . . .
N1 N 0.3963(2) 0.7330(2) 0.07544(18) 0.0461(6) Uani 1 1 d . . . . .
N2 N 0.3941(2) 0.8050(2) 0.25211(19) 0.0451(6) Uani 1 1 d . . . . .
N3 N 0.4087(2) 0.8196(2) 0.3413(2) 0.0520(7) Uani 1 1 d . . . . .
N4 N 0.5673(3) 0.6715(3) 0.2488(2) 0.0604(8) Uani 1 1 d . . . . .
C1 C 0.3985(3) 0.7089(3) -0.0159(2) 0.0504(8) Uani 1 1 d . . . . .
H1 H 0.3291 0.7446 -0.0327 0.060 Uiso 1 1 calc R . . . .
C2 C 0.4968(3) 0.6344(3) -0.0874(2) 0.0551(9) Uani 1 1 d . . . . .
C3 C 0.4906(4) 0.6138(4) -0.1882(3) 0.0747(12) Uani 1 1 d . . . . .
H3A H 0.4123 0.6584 -0.1914 0.112 Uiso 1 1 calc R . . . .
H3B H 0.5508 0.6358 -0.2357 0.112 Uiso 1 1 calc R . . . .
H3C H 0.5046 0.5341 -0.2022 0.112 Uiso 1 1 calc R . . . .
C4 C 0.5981(3) 0.5825(3) -0.0593(3) 0.0654(10) Uani 1 1 d . . . . .
H4 H 0.6665 0.5308 -0.1041 0.079 Uiso 1 1 calc R . . . .
C5 C 0.5986(3) 0.6065(3) 0.0338(3) 0.0604(9) Uani 1 1 d . . . . .
H5 H 0.6671 0.5715 0.0521 0.072 Uiso 1 1 calc R . . . .
C6 C 0.4970(3) 0.6829(3) 0.1004(2) 0.0478(8) Uani 1 1 d . . . . .
C7 C 0.4885(3) 0.7177(3) 0.2005(2) 0.0460(7) Uani 1 1 d . . . . .
C8 C 0.5125(3) 0.7384(3) 0.3348(3) 0.0573(9) Uani 1 1 d . . . . .
C9 C 0.5637(4) 0.7250(5) 0.4185(4) 0.0924(16) Uani 1 1 d D . . . .
C10 C 0.2150(3) 1.1307(3) 0.2313(2) 0.0444(7) Uani 1 1 d . . . . .
C11 C 0.2077(4) 1.2413(3) 0.2102(3) 0.0623(10) Uani 1 1 d . . . . .
H11 H 0.1875 1.2684 0.1547 0.075 Uiso 1 1 calc R . . . .
C12 C 0.2301(4) 1.3119(4) 0.2711(3) 0.0791(13) Uani 1 1 d . . . . .
H12 H 0.2235 1.3866 0.2573 0.095 Uiso 1 1 calc R . . . .
C13 C 0.2622(4) 1.2711(4) 0.3522(3) 0.0773(12) Uani 1 1 d . . . . .
H13 H 0.2789 1.3179 0.3924 0.093 Uiso 1 1 calc R . . . .
C14 C 0.2696(4) 1.1626(4) 0.3738(3) 0.0677(11) Uani 1 1 d . . . . .
H14 H 0.2907 1.1357 0.4290 0.081 Uiso 1 1 calc R . . . .
C15 C 0.2458(3) 1.0927(3) 0.3142(2) 0.0516(8) Uani 1 1 d . . . . .
H15 H 0.2505 1.0189 0.3297 0.062 Uiso 1 1 calc R . . . .
C16 C 0.2535(3) 1.0610(3) 0.0284(2) 0.0457(7) Uani 1 1 d . . . . .
C17 C 0.3702(3) 0.9940(3) -0.0233(3) 0.0568(9) Uani 1 1 d . . . . .
H17 H 0.4144 0.9377 0.0071 0.068 Uiso 1 1 calc R . . . .
C18 C 0.4217(4) 1.0103(4) -0.1199(3) 0.0749(12) Uani 1 1 d . . . . .
H18 H 0.4999 0.9642 -0.1546 0.090 Uiso 1 1 calc R . . . .
C19 C 0.3582(5) 1.0938(5) -0.1642(3) 0.0835(15) Uani 1 1 d . . . . .
H19 H 0.3934 1.1049 -0.2290 0.100 Uiso 1 1 calc R . . . .
C20 C 0.2434(5) 1.1611(4) -0.1142(3) 0.0774(13) Uani 1 1 d . . . . .
H20 H 0.2009 1.2185 -0.1449 0.093 Uiso 1 1 calc R . . . .
C21 C 0.1895(4) 1.1449(3) -0.0183(3) 0.0617(9) Uani 1 1 d . . . . .
H21 H 0.1104 1.1901 0.0148 0.074 Uiso 1 1 calc R . . . .
C28 C 0.1350(3) 0.7109(3) 0.3832(2) 0.0437(7) Uani 1 1 d . . . . .
C29 C 0.2498(3) 0.6369(3) 0.3723(3) 0.0549(9) Uani 1 1 d . . . . .
H29 H 0.3116 0.6314 0.3145 0.066 Uiso 1 1 calc R . . . .
C30 C 0.2735(4) 0.5714(3) 0.4459(3) 0.0731(12) Uani 1 1 d . . . . .
H30 H 0.3513 0.5218 0.4378 0.088 Uiso 1 1 calc R . . . .
C31 C 0.1837(5) 0.5783(4) 0.5309(3) 0.0823(13) Uani 1 1 d . . . . .
H31 H 0.2000 0.5334 0.5806 0.099 Uiso 1 1 calc R . . . .
C32 C 0.0698(4) 0.6515(4) 0.5430(3) 0.0772(12) Uani 1 1 d . . . . .
H32 H 0.0086 0.6562 0.6011 0.093 Uiso 1 1 calc R . . . .
C33 C 0.0448(3) 0.7182(3) 0.4703(2) 0.0605(9) Uani 1 1 d . . . . .
H33 H -0.0329 0.7684 0.4795 0.073 Uiso 1 1 calc R . . . .
C34 C 0.0305(3) 1.0878(3) 0.1707(2) 0.0433(7) Uani 1 1 d . . . . .
C35 C -0.0591(3) 1.1902(3) 0.2247(3) 0.0574(9) Uani 1 1 d . . . . .
H35 H -0.0449 1.2472 0.2620 0.069 Uiso 1 1 calc R . . . .
C36 C -0.1719(3) 1.1952(4) 0.2177(3) 0.0719(12) Uani 1 1 d . . . . .
H36 H -0.2490 1.2562 0.2489 0.086 Uiso 1 1 calc R . . . .
C37 C -0.1549(3) 1.0962(4) 0.1578(3) 0.0654(10) Uani 1 1 d . . . . .
H37 H -0.2179 1.0770 0.1407 0.079 Uiso 1 1 calc R . . . .
C38 C -0.0307(3) 1.0288(3) 0.1291(2) 0.0494(8) Uani 1 1 d . . . . .
H38 H 0.0071 0.9553 0.0881 0.059 Uiso 1 1 calc R . . . .
C39 C -0.0323(3) 0.9038(3) 0.3381(2) 0.0412(7) Uani 1 1 d . . . . .
C40 C -0.0412(3) 1.0033(3) 0.3957(2) 0.0478(8) Uani 1 1 d . . . . .
H40 H 0.0257 1.0182 0.4098 0.057 Uiso 1 1 calc R . . . .
C41 C -0.1633(4) 1.0743(3) 0.4292(3) 0.0658(10) Uani 1 1 d . U . . .
H41 H -0.1957 1.1480 0.4697 0.079 Uiso 1 1 calc R . . . .
C42 C -0.2306(3) 1.0220(4) 0.3927(3) 0.0690(10) Uani 1 1 d . U . . .
H42 H -0.3175 1.0535 0.4031 0.083 Uiso 1 1 calc R . . . .
C43 C -0.1514(3) 0.9178(3) 0.3376(3) 0.0549(8) Uani 1 1 d . . . . .
H43 H -0.1738 0.8646 0.3034 0.066 Uiso 1 1 calc R . . . .
F1 F 0.5378(15) 0.6508(19) 0.4736(13) 0.216(9) Uani 0.67(2) 1 d . . P A 1
F2 F 0.5295(14) 0.8221(10) 0.4752(10) 0.167(7) Uani 0.67(2) 1 d D . P A 1
F3 F 0.6795(5) 0.6875(10) 0.3908(7) 0.118(4) Uani 0.67(2) 1 d D . P A 1
F1' F 0.4770(15) 0.749(2) 0.5002(8) 0.123(9) Uani 0.33(2) 1 d . . P A 2
F2' F 0.649(3) 0.770(4) 0.401(2) 0.194(18) Uani 0.33(2) 1 d D . P A 2
F3' F 0.609(2) 0.6136(9) 0.4247(15) 0.151(10) Uani 0.33(2) 1 d D U P A 2
C22 C 0.0666(3) 0.6943(3) 0.2142(3) 0.0539(8) Uani 1 1 d . . . . .
C27 C 0.1037(3) 0.6883(4) 0.1130(3) 0.0704(11) Uani 1 1 d . U . . .
H27 H 0.1419 0.7374 0.0809 0.085 Uiso 1 1 calc R . . . .
C23 C 0.0042(6) 0.6257(4) 0.2616(4) 0.0983(16) Uani 1 1 d . U . . .
H23 H -0.0222 0.6318 0.3300 0.118 Uiso 1 1 calc R . . . .
C26 C 0.0833(5) 0.6076(6) 0.0589(4) 0.1063(18) Uani 1 1 d . U . . .
H26 H 0.1072 0.6026 -0.0094 0.128 Uiso 1 1 calc R . . . .
C25 C 0.0273(7) 0.5361(6) 0.1087(6) 0.128(2) Uani 1 1 d . U . . .
H25 H 0.0208 0.4773 0.0733 0.153 Uiso 1 1 calc R . . . .
C24 C -0.0196(7) 0.5491(6) 0.2100(5) 0.133(2) Uani 1 1 d . U . . .
H24 H -0.0663 0.5065 0.2424 0.160 Uiso 1 1 calc R . . . .

loop_
_atom_site_aniso_label
_atom_site_aniso_U_11
_atom_site_aniso_U_22
_atom_site_aniso_U_33
_atom_site_aniso_U_23
_atom_site_aniso_U_13
_atom_site_aniso_U_12
Cu1 0.0332(2) 0.0469(2) 0.0378(2) 0.00456(16) -0.00885(15) -0.00314(16)
Fe1 0.0314(2) 0.0475(3) 0.0440(3) 0.0044(2) -0.01084(19) -0.00318(19)
P1 0.0379(4) 0.0414(4) 0.0325(4) 0.0032(3) -0.0081(3) -0.0064(3)
P2 0.0354(4) 0.0460(4) 0.0342(4) 0.0084(3) -0.0118(3) -0.0106(3)
N1 0.0396(14) 0.0475(15) 0.0384(14) 0.0029(11) -0.0036(11) -0.0061(12)
N2 0.0378(14) 0.0498(15) 0.0427(14) 0.0074(12) -0.0139(11) -0.0076(12)
N3 0.0471(16) 0.0614(17) 0.0433(15) 0.0102(13) -0.0192(12) -0.0084(13)
N4 0.0463(16) 0.0597(18) 0.0637(19) 0.0199(15) -0.0191(14) -0.0017(14)
C1 0.0437(18) 0.0527(19) 0.0474(19) 0.0055(15) -0.0089(15) -0.0118(15)
C2 0.052(2) 0.055(2) 0.0457(19) -0.0017(15) 0.0012(15) -0.0165(17)
C3 0.066(3) 0.085(3) 0.054(2) -0.014(2) -0.0029(19) -0.016(2)
C4 0.051(2) 0.060(2) 0.058(2) -0.0042(18) 0.0064(17) -0.0035(17)
C5 0.0419(19) 0.056(2) 0.063(2) 0.0096(17) -0.0081(16) 0.0016(16)
C6 0.0374(17) 0.0406(17) 0.0513(19) 0.0098(14) -0.0033(14) -0.0049(13)
C7 0.0368(16) 0.0450(18) 0.0514(19) 0.0157(14) -0.0122(14) -0.0093(14)
C8 0.050(2) 0.065(2) 0.052(2) 0.0184(17) -0.0208(17) -0.0091(17)
C9 0.074(3) 0.109(4) 0.076(3) 0.026(3) -0.038(3) 0.005(3)
C10 0.0374(16) 0.0520(19) 0.0407(16) 0.0035(14) -0.0086(13) -0.0143(14)
C11 0.076(3) 0.066(2) 0.052(2) 0.0148(18) -0.0175(19) -0.036(2)
C12 0.100(3) 0.074(3) 0.076(3) 0.008(2) -0.017(3) -0.055(3)
C13 0.087(3) 0.096(3) 0.063(3) -0.004(2) -0.022(2) -0.051(3)
C14 0.068(3) 0.093(3) 0.049(2) 0.001(2) -0.0248(19) -0.031(2)
C15 0.0461(18) 0.060(2) 0.0450(18) 0.0050(15) -0.0150(15) -0.0130(16)
C16 0.0500(18) 0.059(2) 0.0355(16) 0.0116(14) -0.0163(14) -0.0258(16)
C17 0.050(2) 0.076(2) 0.0490(19) 0.0109(17) -0.0130(16) -0.0294(18)
C18 0.061(2) 0.113(4) 0.052(2) 0.007(2) -0.0031(19) -0.044(2)
C19 0.107(4) 0.127(4) 0.045(2) 0.029(3) -0.020(2) -0.079(4)
C20 0.104(4) 0.098(3) 0.055(2) 0.039(2) -0.040(3) -0.053(3)
C21 0.069(2) 0.072(2) 0.051(2) 0.0225(18) -0.0255(18) -0.026(2)
C28 0.0465(17) 0.0421(17) 0.0378(16) 0.0040(13) -0.0118(13) -0.0102(14)
C29 0.054(2) 0.0437(18) 0.054(2) 0.0132(15) -0.0094(16) -0.0063(15)
C30 0.069(3) 0.057(2) 0.081(3) 0.029(2) -0.027(2) -0.0029(19)
C31 0.101(4) 0.082(3) 0.061(3) 0.038(2) -0.033(3) -0.022(3)
C32 0.084(3) 0.084(3) 0.046(2) 0.019(2) -0.008(2) -0.017(2)
C33 0.054(2) 0.070(2) 0.0453(19) 0.0101(17) -0.0114(16) -0.0097(18)
C34 0.0362(16) 0.0457(17) 0.0413(16) 0.0180(13) -0.0114(13) -0.0063(13)
C35 0.051(2) 0.0427(18) 0.072(2) 0.0102(17) -0.0229(18) -0.0047(15)
C36 0.041(2) 0.068(3) 0.096(3) 0.036(2) -0.026(2) -0.0003(18)
C37 0.051(2) 0.084(3) 0.072(3) 0.029(2) -0.0377(19) -0.022(2)
C38 0.0499(19) 0.066(2) 0.0387(17) 0.0139(15) -0.0222(15) -0.0210(16)
C39 0.0325(15) 0.0481(17) 0.0353(15) 0.0144(13) -0.0079(12) -0.0066(13)
C40 0.0518(19) 0.0498(19) 0.0326(15) 0.0017(13) -0.0111(14) -0.0076(15)
C41 0.060(2) 0.063(2) 0.045(2) -0.0057(17) 0.0025(16) 0.0008(18)
C42 0.0341(18) 0.079(3) 0.065(2) 0.018(2) 0.0055(16) -0.0011(17)
C43 0.0401(18) 0.068(2) 0.055(2) 0.0150(17) -0.0104(15) -0.0214(16)
F1 0.184(14) 0.38(2) 0.177(12) 0.203(13) -0.129(10) -0.150(14)
F2 0.163(10) 0.169(9) 0.141(8) -0.053(7) -0.118(8) 0.045(8)
F3 0.075(4) 0.156(7) 0.116(5) 0.008(5) -0.059(4) -0.004(4)
F1' 0.116(10) 0.170(19) 0.045(6) -0.007(7) -0.050(6) 0.022(10)
F2' 0.22(3) 0.34(5) 0.17(2) 0.13(3) -0.16(2) -0.20(3)
F3' 0.167(16) 0.129(12) 0.119(12) 0.043(8) -0.084(11) 0.035(10)
C22 0.056(2) 0.054(2) 0.0493(19) -0.0014(15) -0.0214(16) -0.0109(16)
C27 0.053(2) 0.095(3) 0.056(2) -0.015(2) -0.0191(18) -0.015(2)
C23 0.155(4) 0.097(3) 0.085(3) 0.021(3) -0.059(3) -0.080(3)
C26 0.099(4) 0.149(5) 0.077(3) -0.027(3) -0.042(3) -0.036(3)
C25 0.182(6) 0.111(4) 0.126(5) -0.013(3) -0.089(4) -0.059(4)
C24 0.202(6) 0.131(4) 0.122(4) 0.021(3) -0.083(4) -0.101(4)

loop_
_atom_type_symbol
_atom_type_description
_atom_type_scat_dispersion_real
_atom_type_scat_dispersion_imag
_atom_type_scat_source
C C 0.0033 0.0016 'International Tables Vol C Tables 4.2.6.8 and 6.1.1.4'
H H 0.0000 0.0000 'International Tables Vol C Tables 4.2.6.8 and 6.1.1.4'
Cu Cu 0.3201 1.2651 'International Tables Vol C Tables 4.2.6.8 and 6.1.1.4'
F F 0.0171 0.0103 'International Tables Vol C Tables 4.2.6.8 and 6.1.1.4'
Fe Fe 0.3463 0.8444 'International Tables Vol C Tables 4.2.6.8 and 6.1.1.4'
N N 0.0061 0.0033 'International Tables Vol C Tables 4.2.6.8 and 6.1.1.4'
P P 0.1023 0.0942 'International Tables Vol C Tables 4.2.6.8 and 6.1.1.4'

loop_
_geom_angle_atom_site_label_1
_geom_angle_atom_site_label_2
_geom_angle_atom_site_label_3
_geom_angle
P1 Cu1 Fe1 56.08(2)
P2 Cu1 Fe1 56.22(2)
P2 Cu1 P1 112.30(3)
N1 Cu1 Fe1 143.26(8)
N1 Cu1 P1 117.07(8)
N1 Cu1 P2 115.55(7)
N2 Cu1 Fe1 136.63(7)
N2 Cu1 P1 109.01(8)
N2 Cu1 P2 119.43(8)
N2 Cu1 N1 79.93(10)
C34 Fe1 Cu1 56.49(8)
C34 Fe1 C36 68.74(14)
C34 Fe1 C37 69.12(14)
C34 Fe1 C41 136.38(16)
C34 Fe1 C42 176.29(16)
C34 Fe1 C43 143.12(14)
C35 Fe1 Cu1 91.71(10)
C35 Fe1 C34 40.76(13)
C35 Fe1 C36 40.37(15)
C35 Fe1 C37 68.25(16)
C35 Fe1 C41 109.88(17)
C35 Fe1 C42 136.17(16)
C35 Fe1 C43 175.98(14)
C36 Fe1 Cu1 125.18(11)
C36 Fe1 C37 40.66(17)
C36 Fe1 C41 111.46(17)
C36 Fe1 C42 110.08(15)
C36 Fe1 C43 136.71(15)
C37 Fe1 Cu1 110.19(12)
C37 Fe1 C42 112.45(17)
C38 Fe1 Cu1 69.55(9)
C38 Fe1 C34 41.66(13)
C38 Fe1 C35 68.79(15)
C38 Fe1 C36 68.59(17)
C38 Fe1 C37 40.65(14)
C38 Fe1 C39 111.19(13)
C38 Fe1 C41 178.00(16)
C38 Fe1 C42 141.63(17)
C38 Fe1 C43 113.56(15)
C39 Fe1 Cu1 56.43(8)
C39 Fe1 C34 112.92(11)
C39 Fe1 C35 142.14(13)
C39 Fe1 C36 177.43(15)
C39 Fe1 C37 137.59(16)
C39 Fe1 C41 68.85(14)
C39 Fe1 C42 68.40(13)
C39 Fe1 C43 40.83(13)
C40 Fe1 Cu1 68.71(9)
C40 Fe1 C34 110.20(13)
C40 Fe1 C35 111.88(15)
C40 Fe1 C36 140.13(17)
C40 Fe1 C37 178.87(15)
C40 Fe1 C38 138.26(13)
C40 Fe1 C39 41.67(13)
C40 Fe1 C41 40.52(14)
C40 Fe1 C42 68.28(16)
C40 Fe1 C43 68.78(14)
C41 Fe1 Cu1 109.22(11)
C41 Fe1 C37 140.58(16)
C41 Fe1 C42 40.35(17)
C41 Fe1 C43 67.86(16)
C42 Fe1 Cu1 124.72(11)
C43 Fe1 Cu1 92.20(10)
C43 Fe1 C37 111.17(16)
C43 Fe1 C42 40.02(15)
C28 P1 Cu1 116.48(11)
C28 P1 C22 101.01(16)
C39 P1 Cu1 115.11(10)
C39 P1 C28 102.49(13)
C39 P1 C22 103.55(16)
C22 P1 Cu1 116.10(12)
C10 P2 Cu1 111.41(11)
C16 P2 Cu1 117.88(11)
C16 P2 C10 104.12(14)
C34 P2 Cu1 115.79(10)
C34 P2 C10 104.24(15)
C34 P2 C16 101.82(14)
C1 N1 Cu1 129.6(2)
C1 N1 C6 118.2(3)
C6 N1 Cu1 112.1(2)
N3 N2 Cu1 138.0(2)
C7 N2 Cu1 113.0(2)
C7 N2 N3 107.0(2)
C8 N3 N2 103.4(3)
C7 N4 C8 100.3(3)
N1 C1 H1 117.7
N1 C1 C2 124.7(3)
C2 C1 H1 117.7
C1 C2 C3 120.6(3)
C4 C2 C1 115.9(3)
C4 C2 C3 123.5(3)
C2 C3 H3A 109.5
C2 C3 H3B 109.5
C2 C3 H3C 109.5
H3A C3 H3B 109.5
H3A C3 H3C 109.5
H3B C3 H3C 109.5
C2 C4 H4 119.7
C5 C4 C2 120.6(3)
C5 C4 H4 119.7
C4 C5 H5 120.1
C4 C5 C6 119.7(3)
C6 C5 H5 120.1
N1 C6 C5 120.8(3)
N1 C6 C7 114.7(3)
C5 C6 C7 124.5(3)
N2 C7 N4 113.6(3)
N2 C7 C6 118.9(3)
N4 C7 C6 127.4(3)
N3 C8 N4 115.6(3)
N3 C8 C9 121.0(4)
N4 C8 C9 123.4(3)
F1 C9 C8 113.2(7)
F1 C9 F2 107.6(10)
F1 C9 F3 102.5(8)
F2 C9 C8 113.2(5)
F3 C9 C8 113.5(6)
F3 C9 F2 105.9(8)
F1' C9 C8 109.1(8)
F1' C9 F2' 122.2(16)
F1' C9 F3' 97.2(12)
F2' C9 C8 109.8(8)
F2' C9 F3' 110.2(18)
F3' C9 C8 106.9(9)
C11 C10 P2 123.6(3)
C15 C10 P2 118.0(3)
C15 C10 C11 118.4(3)
C10 C11 H11 119.8
C12 C11 C10 120.5(4)
C12 C11 H11 119.8
C11 C12 H12 120.1
C13 C12 C11 119.8(4)
C13 C12 H12 120.1
C12 C13 H13 119.9
C14 C13 C12 120.3(4)
C14 C13 H13 119.9
C13 C14 H14 120.0
C13 C14 C15 120.1(4)
C15 C14 H14 120.0
C10 C15 H15 119.5
C14 C15 C10 120.9(4)
C14 C15 H15 119.5
C17 C16 P2 117.9(3)
C17 C16 C21 118.7(3)
C21 C16 P2 123.4(3)
C16 C17 H17 119.8
C16 C17 C18 120.4(4)
C18 C17 H17 119.8
C17 C18 H18 119.9
C19 C18 C17 120.1(4)
C19 C18 H18 119.9
C18 C19 H19 119.9
C18 C19 C20 120.3(4)
C20 C19 H19 119.9
C19 C20 H20 119.7
C19 C20 C21 120.5(4)
C21 C20 H20 119.7
C16 C21 H21 120.0
C20 C21 C16 119.9(4)
C20 C21 H21 120.0
C29 C28 P1 118.4(2)
C29 C28 C33 118.6(3)
C33 C28 P1 123.1(3)
C28 C29 H29 119.7
C30 C29 C28 120.6(3)
C30 C29 H29 119.7
C29 C30 H30 119.8
C31 C30 C29 120.3(4)
C31 C30 H30 119.8
C30 C31 H31 120.1
C30 C31 C32 119.8(4)
C32 C31 H31 120.1
C31 C32 H32 119.7
C31 C32 C33 120.6(4)
C33 C32 H32 119.7
C28 C33 H33 119.9
C32 C33 C28 120.2(4)
C32 C33 H33 119.9
P2 C34 Fe1 124.93(15)
C35 C34 Fe1 69.61(19)
C35 C34 P2 130.7(3)
C35 C34 C38 106.6(3)
C38 C34 Fe1 68.85(17)
C38 C34 P2 122.7(2)
Fe1 C35 H35 125.4
C34 C35 Fe1 69.63(18)
C34 C35 H35 125.4
C36 C35 Fe1 70.0(2)
C36 C35 C34 109.1(4)
C36 C35 H35 125.4
Fe1 C36 H36 125.9
C35 C36 Fe1 69.6(2)
C35 C36 H36 125.9
C35 C36 C37 108.3(3)
C37 C36 Fe1 70.0(2)
C37 C36 H36 125.9
Fe1 C37 H37 126.1
C36 C37 Fe1 69.4(2)
C36 C37 H37 126.1
C38 C37 Fe1 68.89(18)
C38 C37 C36 107.8(3)
C38 C37 H37 126.1
Fe1 C38 H38 125.9
C34 C38 Fe1 69.49(17)
C34 C38 H38 125.9
C37 C38 Fe1 70.5(2)
C37 C38 C34 108.2(3)
C37 C38 H38 125.9
P1 C39 Fe1 125.03(15)
C40 C39 Fe1 68.67(17)
C40 C39 P1 122.7(2)
C43 C39 Fe1 70.11(18)
C43 C39 P1 130.7(3)
C43 C39 C40 106.6(3)
Fe1 C40 H40 126.0
C39 C40 Fe1 69.67(17)
C39 C40 H40 126.0
C41 C40 Fe1 70.8(2)
C41 C40 C39 108.1(3)
C41 C40 H40 126.0
Fe1 C41 H41 125.9
C40 C41 Fe1 68.72(18)
C40 C41 H41 125.9
C40 C41 C42 108.2(3)
C42 C41 Fe1 70.1(2)
C42 C41 H41 125.9
Fe1 C42 H42 125.8
C41 C42 Fe1 69.6(2)
C41 C42 H42 125.8
C43 C42 Fe1 69.77(19)
C43 C42 C41 108.4(3)
C43 C42 H42 125.8
Fe1 C43 H43 125.6
C39 C43 Fe1 69.05(18)
C39 C43 H43 125.6
C42 C43 Fe1 70.2(2)
C42 C43 C39 108.7(3)
C42 C43 H43 125.6
C27 C22 P1 117.5(3)
C23 C22 P1 122.4(3)
C23 C22 C27 120.1(4)
C22 C27 H27 120.3
C22 C27 C26 119.4(5)
C26 C27 H27 120.3
C22 C23 H23 119.4
C24 C23 C22 121.2(5)
C24 C23 H23 119.4
C27 C26 H26 120.7
C25 C26 C27 118.7(5)
C25 C26 H26 120.7
C26 C25 H25 119.1
C26 C25 C24 121.8(5)
C24 C25 H25 119.1
C23 C24 C25 118.3(6)
C23 C24 H24 120.8
C25 C24 H24 120.8

loop_
_geom_bond_atom_site_label_1
_geom_bond_atom_site_label_2
_geom_bond_distance
Cu1 Fe1 4.1004(6)
Cu1 P1 2.2520(9)
Cu1 P2 2.2354(9)
Cu1 N1 2.125(2)
Cu1 N2 2.041(3)
Fe1 C34 2.042(3)
Fe1 C35 2.042(4)
Fe1 C36 2.046(4)
Fe1 C37 2.054(4)
Fe1 C38 2.034(3)
Fe1 C39 2.039(3)
Fe1 C40 2.025(3)
Fe1 C41 2.052(4)
Fe1 C42 2.058(4)
Fe1 C43 2.053(4)
P1 C28 1.826(3)
P1 C39 1.795(3)
P1 C22 1.827(4)
P2 C10 1.834(3)
P2 C16 1.829(3)
P2 C34 1.800(3)
N1 C1 1.332(4)
N1 C6 1.350(4)
N2 N3 1.363(4)
N2 C7 1.325(4)
N3 C8 1.326(4)
N4 C7 1.336(4)
N4 C8 1.346(5)
C1 H1 0.9300
C1 C2 1.385(5)
C2 C3 1.495(5)
C2 C4 1.384(5)
C3 H3A 0.9600
C3 H3B 0.9600
C3 H3C 0.9600
C4 H4 0.9300
C4 C5 1.370(6)
C5 H5 0.9300
C5 C6 1.381(5)
C6 C7 1.462(5)
C8 C9 1.498(6)
C9 F1 1.269(11)
C9 F2 1.329(8)
C9 F3 1.286(7)
C9 F1' 1.287(16)
C9 F2' 1.310(9)
C9 F3' 1.325(9)
C10 C11 1.386(5)
C10 C15 1.385(4)
C11 H11 0.9300
C11 C12 1.385(6)
C12 H12 0.9300
C12 C13 1.378(6)
C13 H13 0.9300
C13 C14 1.361(6)
C14 H14 0.9300
C14 C15 1.377(5)
C15 H15 0.9300
C16 C17 1.382(5)
C16 C21 1.389(5)
C17 H17 0.9300
C17 C18 1.385(5)
C18 H18 0.9300
C18 C19 1.360(7)
C19 H19 0.9300
C19 C20 1.362(7)
C20 H20 0.9300
C20 C21 1.382(5)
C21 H21 0.9300
C28 C29 1.379(5)
C28 C33 1.384(5)
C29 H29 0.9300
C29 C30 1.369(5)
C30 H30 0.9300
C30 C31 1.363(6)
C31 H31 0.9300
C31 C32 1.365(6)
C32 H32 0.9300
C32 C33 1.370(5)
C33 H33 0.9300
C34 C35 1.422(5)
C34 C38 1.449(5)
C35 H35 0.9800
C35 C36 1.411(5)
C36 H36 0.9800
C36 C37 1.425(6)
C37 H37 0.9800
C37 C38 1.420(5)
C38 H38 0.9800
C39 C40 1.445(5)
C39 C43 1.427(4)
C40 H40 0.9800
C40 C41 1.412(5)
C41 H41 0.9800
C41 C42 1.418(6)
C42 H42 0.9800
C42 C43 1.407(5)
C43 H43 0.9800
C22 C27 1.377(5)
C22 C23 1.376(6)
C27 H27 0.9300
C27 C26 1.399(6)
C23 H23 0.9300
C23 C24 1.364(7)
C26 H26 0.9300
C26 C25 1.371(9)
C25 H25 0.9300
C25 C24 1.381(9)
C24 H24 0.9300

loop_
_geom_torsion_atom_site_label_1
_geom_torsion_atom_site_label_2
_geom_torsion_atom_site_label_3
_geom_torsion_atom_site_label_4
_geom_torsion
Cu1 P1 C28 C29 -36.2(3)
Cu1 P1 C28 C33 145.7(3)
Cu1 P1 C39 Fe1 36.0(2)
Cu1 P1 C39 C40 -49.5(3)
Cu1 P1 C39 C43 129.2(3)
Cu1 P1 C22 C27 -17.2(3)
Cu1 P1 C22 C23 160.6(4)
Cu1 P2 C10 C11 164.6(3)
Cu1 P2 C10 C15 -14.0(3)
Cu1 P2 C16 C17 -28.3(3)
Cu1 P2 C16 C21 149.2(3)
Cu1 P2 C34 Fe1 34.1(2)
Cu1 P2 C34 C35 126.5(3)
Cu1 P2 C34 C38 -51.6(3)
Cu1 N1 C1 C2 176.3(3)
Cu1 N1 C6 C5 -177.8(3)
Cu1 N1 C6 C7 1.4(3)
Cu1 N2 N3 C8 161.7(3)
Cu1 N2 C7 N4 -166.8(2)
Cu1 N2 C7 C6 13.6(4)
Fe1 C34 C35 C36 -59.0(3)
Fe1 C34 C38 C37 60.1(2)
Fe1 C35 C36 C37 -59.5(3)
Fe1 C36 C37 C38 -58.3(2)
Fe1 C37 C38 C34 -59.5(2)
Fe1 C39 C40 C41 60.6(2)
Fe1 C39 C43 C42 -59.2(2)
Fe1 C40 C41 C42 59.1(3)
Fe1 C41 C42 C43 59.1(3)
Fe1 C42 C43 C39 58.5(2)
P1 C28 C29 C30 -177.6(3)
P1 C28 C33 C32 177.1(3)
P1 C39 C40 Fe1 118.8(2)
P1 C39 C40 C41 179.4(2)
P1 C39 C43 Fe1 -119.6(3)
P1 C39 C43 C42 -178.8(3)
P1 C22 C27 C26 174.3(4)
P1 C22 C23 C24 -176.1(5)
P2 C10 C11 C12 -178.9(3)
P2 C10 C15 C14 178.1(3)
P2 C16 C17 C18 177.4(3)
P2 C16 C21 C20 -178.5(3)
P2 C34 C35 Fe1 -119.1(3)
P2 C34 C35 C36 -178.1(3)
P2 C34 C38 Fe1 118.8(2)
P2 C34 C38 C37 178.9(2)
N1 C1 C2 C3 -179.5(3)
N1 C1 C2 C4 0.3(5)
N1 C6 C7 N2 -10.1(4)
N1 C6 C7 N4 170.4(3)
N2 N3 C8 N4 -0.1(4)
N2 N3 C8 C9 179.3(4)
N3 N2 C7 N4 -0.1(4)
N3 N2 C7 C6 -179.7(3)
N3 C8 C9 F1 95.5(13)
N3 C8 C9 F2 -27.3(13)
N3 C8 C9 F3 -148.2(7)
N3 C8 C9 F1' 35.2(17)
N3 C8 C9 F2' -101(3)
N3 C8 C9 F3' 139.3(14)
N4 C8 C9 F1 -85.2(13)
N4 C8 C9 F2 152.0(12)
N4 C8 C9 F3 31.1(9)
N4 C8 C9 F1' -145.5(16)
N4 C8 C9 F2' 78(3)
N4 C8 C9 F3' -41.4(15)
C1 N1 C6 C5 -1.6(5)
C1 N1 C6 C7 177.5(3)
C1 C2 C4 C5 -0.9(6)
C2 C4 C5 C6 0.2(6)
C3 C2 C4 C5 178.9(4)
C4 C5 C6 N1 1.1(5)
C4 C5 C6 C7 -178.0(3)
C5 C6 C7 N2 169.0(3)
C5 C6 C7 N4 -10.5(6)
C6 N1 C1 C2 0.9(5)
C7 N2 N3 C8 0.1(4)
C7 N4 C8 N3 0.0(4)
C7 N4 C8 C9 -179.3(4)
C8 N4 C7 N2 0.0(4)
C8 N4 C7 C6 179.6(3)
C10 P2 C16 C17 95.6(3)
C10 P2 C16 C21 -86.8(3)
C10 P2 C34 Fe1 -88.6(2)
C10 P2 C34 C35 3.7(3)
C10 P2 C34 C38 -174.3(2)
C10 C11 C12 C13 1.3(6)
C11 C10 C15 C14 -0.5(5)
C11 C12 C13 C14 -1.3(7)
C12 C13 C14 C15 0.5(7)
C13 C14 C15 C10 0.5(6)
C15 C10 C11 C12 -0.4(5)
C16 P2 C10 C11 36.5(3)
C16 P2 C10 C15 -142.0(3)
C16 P2 C34 Fe1 163.3(2)
C16 P2 C34 C35 -104.4(3)
C16 P2 C34 C38 77.6(3)
C16 C17 C18 C19 1.0(6)
C17 C16 C21 C20 -0.9(6)
C17 C18 C19 C20 -0.5(7)
C18 C19 C20 C21 -0.7(7)
C19 C20 C21 C16 1.4(6)
C21 C16 C17 C18 -0.3(5)
C28 P1 C39 Fe1 163.49(19)
C28 P1 C39 C40 78.0(3)
C28 P1 C39 C43 -103.3(3)
C28 P1 C22 C27 -144.1(3)
C28 P1 C22 C23 33.7(4)
C28 C29 C30 C31 0.1(7)
C29 C28 C33 C32 -1.0(6)
C29 C30 C31 C32 -0.4(8)
C30 C31 C32 C33 0.0(8)
C31 C32 C33 C28 0.7(7)
C33 C28 C29 C30 0.6(6)
C34 P2 C10 C11 -69.9(3)
C34 P2 C10 C15 111.6(3)
C34 P2 C16 C17 -156.2(3)
C34 P2 C16 C21 21.4(3)
C34 C35 C36 Fe1 58.8(2)
C34 C35 C36 C37 -0.7(4)
C35 C34 C38 Fe1 -59.7(2)
C35 C34 C38 C37 0.4(4)
C35 C36 C37 Fe1 59.3(3)
C35 C36 C37 C38 1.0(4)
C36 C37 C38 Fe1 58.6(3)
C36 C37 C38 C34 -0.9(4)
C38 C34 C35 Fe1 59.2(2)
C38 C34 C35 C36 0.2(4)
C39 P1 C28 C29 -162.7(3)
C39 P1 C28 C33 19.2(3)
C39 P1 C22 C27 110.0(3)
C39 P1 C22 C23 -72.2(4)
C39 C40 C41 Fe1 -59.9(2)
C39 C40 C41 C42 -0.8(4)
C40 C39 C43 Fe1 59.2(2)
C40 C39 C43 C42 0.0(4)
C40 C41 C42 Fe1 -58.3(2)
C40 C41 C42 C43 0.8(4)
C41 C42 C43 Fe1 -59.0(3)
C41 C42 C43 C39 -0.5(4)
C43 C39 C40 Fe1 -60.2(2)
C43 C39 C40 C41 0.5(4)
C22 P1 C28 C29 90.5(3)
C22 P1 C28 C33 -87.6(3)
C22 P1 C39 Fe1 -91.8(2)
C22 P1 C39 C40 -177.3(2)
C22 P1 C39 C43 1.4(3)
C22 C27 C26 C25 -0.4(8)
C22 C23 C24 C25 4.2(11)
C27 C22 C23 C24 1.6(8)
C27 C26 C25 C24 6.5(11)
C23 C22 C27 C26 -3.6(6)
C26 C25 C24 C23 -8.4(12)
